data_4304615
loop_
_publ_author_name
'Martin G\"artner'
'Helmar G\"orls'
'Matthias Westerhausen'

_publ_contact_author
;
      Matthias Westerhausen
      Institut f\"ur anorganische und analytische Chemie
      Friedrich-Schiller-Universit\"at Jena
      August-Bebel-Str. 2
      07743 Jena
      Germany
;
_publ_contact_author_email m.we@uni-jena.de
_publ_contact_author_fax '03641 948 102'
_publ_contact_author_phone '03641 948 110'
_publ_section_title
;
Arylphosphanide Complexes of the Alkaline-Earth Metals Magnesium, Calcium,
Strontium, and Barium of the Formula (THF)nM[P(H)Ph]2 and Formation of
Potassium Diphenylphosphinomagnesiates
;
_journal_name_full 'Inorganic Chemistry'
_journal_page_first 1397
_journal_page_last 1405
_journal_paper_doi 10.1021/ic702148v
_journal_volume 47
_journal_year 2008
_chemical_formula_sum 'C44 H48 K Mg O2 P3'
_chemical_formula_weight 765.14
_chemical_name_systematic
; 
 ? 
;
_space_group_IT_number 2
_symmetry_cell_setting triclinic
_symmetry_space_group_name_Hall '-P 1'
_symmetry_space_group_name_H-M 'P -1'
_atom_sites_solution_hydrogens geom
_atom_sites_solution_primary direct
_atom_sites_solution_secondary difmap
_audit_creation_method SHELXL-97
_cell_angle_alpha 93.212(11)
_cell_angle_beta 97.418(11)
_cell_angle_gamma 90.266(13)
_cell_formula_units_Z 2
_cell_length_a 9.6598(18)
_cell_length_b 10.660(2)
_cell_length_c 20.077(4)
_cell_measurement_temperature 183(2)
_cell_volume 2046.7(7)
_computing_cell_refinement DENZO
_computing_data_collection COLLECT
_computing_data_reduction DENZO
_computing_molecular_graphics SHELXTL/PC
_computing_publication_material SHELXL-97
_computing_structure_refinement 'SHELXL-97 (Sheldrick, 1997)'
_computing_structure_solution 'SHELXS-97 (Sheldrick, 1990)'
_diffrn_ambient_temperature 183(2)
_diffrn_measured_fraction_theta_full 0.909
_diffrn_measured_fraction_theta_max 0.909
_diffrn_measurement_device_type KappaCCD
_diffrn_measurement_method 'phi- + omega-scan'
_diffrn_radiation_monochromator graphite
_diffrn_radiation_source 'fine-focus sealed tube'
_diffrn_radiation_type MoK\a
_diffrn_radiation_wavelength 0.71073
_diffrn_reflns_av_R_equivalents 0.0758
_diffrn_reflns_av_sigmaI/netI 0.1317
_diffrn_reflns_limit_h_max 11
_diffrn_reflns_limit_h_min -11
_diffrn_reflns_limit_k_max 12
_diffrn_reflns_limit_k_min -12
_diffrn_reflns_limit_l_max 24
_diffrn_reflns_limit_l_min -22
_diffrn_reflns_number 11127
_diffrn_reflns_theta_full 25.69
_diffrn_reflns_theta_max 25.69
_diffrn_reflns_theta_min 1.91
_exptl_absorpt_coefficient_mu 0.298
_exptl_absorpt_correction_type none
_exptl_crystal_colour colourless
_exptl_crystal_density_diffrn 1.242
_exptl_crystal_density_method 'not measured'
_exptl_crystal_description prism
_exptl_crystal_F_000 808
_exptl_crystal_size_max 0.04
_exptl_crystal_size_mid 0.04
_exptl_crystal_size_min 0.03
_refine_diff_density_max 0.688
_refine_diff_density_min -0.475
_refine_diff_density_rms 0.079
_refine_ls_extinction_method none
_refine_ls_goodness_of_fit_ref 1.116
_refine_ls_hydrogen_treatment constr
_refine_ls_matrix_type full
_refine_ls_number_parameters 455
_refine_ls_number_reflns 7074
_refine_ls_number_restraints 0
_refine_ls_restrained_S_all 1.116
_refine_ls_R_factor_all 0.1846
_refine_ls_R_factor_gt 0.1054
_refine_ls_shift/su_max 0.006
_refine_ls_shift/su_mean 0.000
_refine_ls_structure_factor_coef Fsqd
_refine_ls_weighting_details 'calc w=1/[\s^2^(Fo^2^)+(0.0665P)^2^+7.9338P] where P=(Fo^2^+2Fc^2^)/3'
_refine_ls_weighting_scheme calc
_refine_ls_wR_factor_gt 0.2258
_refine_ls_wR_factor_ref 0.2599
_reflns_number_gt 3938
_reflns_number_total 7074
_reflns_threshold_expression >2sigma(I)
_cod_data_source_file ic702148v_5.cif
_cod_data_source_block FO3199
_cod_depositor_comments
;
The following automatic conversions were performed:
'_exptl_absorpt_correction_type' value 'NONE' changed to 'none' according
to '/home/saulius/struct/CIF-dictionaries/cif_core.dic' dictionary named
'cif_core.dic' version 2.4.1 from 2010-06-29.

Automatic conversion script
Id: cif_fix_enum 1527 2010-12-29 10:47:43Z saulius 
;
_cod_original_cell_volume 2046.8(7)
_cod_database_code 4304615

loop_
_symmetry_equiv_pos_as_xyz
'x, y, z'
'-x, -y, -z'

loop_
_atom_site_label
_atom_site_type_symbol
_atom_site_fract_x
_atom_site_fract_y
_atom_site_fract_z
_atom_site_U_iso_or_equiv
_atom_site_adp_type
_atom_site_occupancy
_atom_site_symmetry_multiplicity
_atom_site_calc_flag
_atom_site_refinement_flags
_atom_site_disorder_assembly
_atom_site_disorder_group
K K -0.3776(2) 0.26326(18) 0.27572(10) 0.0561(5) Uani 1 1 d . . .
Mg Mg 0.1163(3) 0.4403(2) 0.29103(12) 0.0397(6) Uani 1 1 d . . .
P1 P 0.3550(2) 0.45853(19) 0.24587(10) 0.0426(5) Uani 1 1 d . . .
P2 P 0.1494(2) 0.30969(18) 0.39570(10) 0.0408(5) Uani 1 1 d . . .
P3 P -0.1113(2) 0.3825(2) 0.21528(10) 0.0437(5) Uani 1 1 d . . .
O1 O 0.0813(6) 0.6149(5) 0.3313(3) 0.0529(15) Uani 1 1 d . . .
O2 O -0.4355(8) 0.0882(7) 0.1723(3) 0.077(2) Uani 1 1 d . . .
C1 C 0.3367(7) 0.5677(7) 0.1787(4) 0.0376(17) Uani 1 1 d . . .
C2 C 0.3376(8) 0.6979(8) 0.1886(4) 0.0454(19) Uani 1 1 d . . .
H2A H 0.3531 0.7343 0.2333 0.054 Uiso 1 1 calc R . .
C3 C 0.3169(9) 0.7752(8) 0.1364(5) 0.057(2) Uani 1 1 d . . .
H3A H 0.3220 0.8637 0.1456 0.069 Uiso 1 1 calc R . .
C4 C 0.2891(8) 0.7287(10) 0.0715(5) 0.058(2) Uani 1 1 d . . .
H4A H 0.2729 0.7833 0.0356 0.070 Uiso 1 1 calc R . .
C5 C 0.2850(9) 0.6018(10) 0.0594(4) 0.061(2) Uani 1 1 d . . .
H5A H 0.2643 0.5675 0.0145 0.074 Uiso 1 1 calc R . .
C6 C 0.3109(8) 0.5206(8) 0.1122(4) 0.049(2) Uani 1 1 d . . .
H6A H 0.3108 0.4324 0.1024 0.059 Uiso 1 1 calc R . .
C7 C 0.4687(7) 0.5468(7) 0.3133(4) 0.0411(18) Uani 1 1 d . . .
C8 C 0.4481(9) 0.5441(8) 0.3810(4) 0.053(2) Uani 1 1 d . . .
H8A H 0.3700 0.4998 0.3927 0.063 Uiso 1 1 calc R . .
C9 C 0.5406(9) 0.6055(8) 0.4313(4) 0.055(2) Uani 1 1 d . . .
H9A H 0.5243 0.6017 0.4768 0.066 Uiso 1 1 calc R . .
C10 C 0.6524(9) 0.6701(8) 0.4175(4) 0.052(2) Uani 1 1 d . . .
H10A H 0.7151 0.7108 0.4525 0.063 Uiso 1 1 calc R . .
C11 C 0.6733(9) 0.6757(9) 0.3506(4) 0.059(2) Uani 1 1 d . . .
H11A H 0.7509 0.7219 0.3397 0.070 Uiso 1 1 calc R . .
C12 C 0.5839(8) 0.6154(8) 0.2999(4) 0.051(2) Uani 1 1 d . . .
H12A H 0.6011 0.6208 0.2546 0.061 Uiso 1 1 calc R . .
C13 C 0.2474(8) 0.1663(6) 0.3795(4) 0.0376(18) Uani 1 1 d . . .
C14 C 0.2825(9) 0.0808(7) 0.4309(4) 0.049(2) Uani 1 1 d . . .
H14A H 0.2500 0.0963 0.4733 0.059 Uiso 1 1 calc R . .
C15 C 0.3610(10) -0.0223(8) 0.4211(5) 0.058(2) Uani 1 1 d . . .
H15A H 0.3798 -0.0784 0.4562 0.070 Uiso 1 1 calc R . .
C16 C 0.4149(8) -0.0473(8) 0.3605(5) 0.052(2) Uani 1 1 d . . .
H16A H 0.4740 -0.1171 0.3550 0.062 Uiso 1 1 calc R . .
C17 C 0.3806(9) 0.0307(8) 0.3093(4) 0.054(2) Uani 1 1 d . . .
H17A H 0.4115 0.0127 0.2668 0.065 Uiso 1 1 calc R . .
C18 C 0.2997(8) 0.1377(7) 0.3195(4) 0.0432(19) Uani 1 1 d . . .
H18A H 0.2801 0.1925 0.2839 0.052 Uiso 1 1 calc R . .
C19 C -0.0260(8) 0.2580(7) 0.4057(3) 0.0410(19) Uani 1 1 d . . .
C20 C -0.1236(10) 0.3475(8) 0.4215(4) 0.053(2) Uani 1 1 d . . .
H20A H -0.0958 0.4335 0.4260 0.063 Uiso 1 1 calc R . .
C21 C -0.2582(10) 0.3169(9) 0.4309(4) 0.060(2) Uani 1 1 d . . .
H21A H -0.3201 0.3813 0.4422 0.072 Uiso 1 1 calc R . .
C22 C -0.3047(10) 0.1907(10) 0.4236(4) 0.062(3) Uani 1 1 d . . .
H22A H -0.3975 0.1685 0.4296 0.075 Uiso 1 1 calc R . .
C23 C -0.2103(9) 0.1008(8) 0.4076(4) 0.054(2) Uani 1 1 d . . .
H23A H -0.2394 0.0151 0.4024 0.065 Uiso 1 1 calc R . .
C24 C -0.0742(9) 0.1314(7) 0.3990(4) 0.047(2) Uani 1 1 d . . .
H24A H -0.0122 0.0665 0.3884 0.057 Uiso 1 1 calc R . .
C25 C -0.0431(8) 0.2496(7) 0.1676(4) 0.0418(19) Uani 1 1 d . . .
C26 C -0.0037(9) 0.1436(8) 0.2037(4) 0.055(2) Uani 1 1 d . . .
H26A H -0.0122 0.1448 0.2504 0.067 Uiso 1 1 calc R . .
C27 C 0.0476(10) 0.0366(8) 0.1725(5) 0.062(2) Uani 1 1 d . . .
H27A H 0.0767 -0.0331 0.1981 0.075 Uiso 1 1 calc R . .
C28 C 0.0557(11) 0.0322(8) 0.1050(5) 0.067(3) Uani 1 1 d . . .
H28A H 0.0872 -0.0417 0.0832 0.080 Uiso 1 1 calc R . .
C29 C 0.0182(10) 0.1351(8) 0.0686(4) 0.063(3) Uani 1 1 d . . .
H29A H 0.0265 0.1328 0.0219 0.075 Uiso 1 1 calc R . .
C30 C -0.0322(9) 0.2434(8) 0.0998(4) 0.054(2) Uani 1 1 d . . .
H30A H -0.0592 0.3133 0.0739 0.065 Uiso 1 1 calc R . .
C31 C -0.1509(8) 0.5000(7) 0.1529(4) 0.0418(19) Uani 1 1 d . . .
C32 C -0.0504(9) 0.5617(9) 0.1232(4) 0.060(2) Uani 1 1 d . . .
H32A H 0.0446 0.5393 0.1337 0.072 Uiso 1 1 calc R . .
C33 C -0.0838(10) 0.6551(9) 0.0787(5) 0.067(3) Uani 1 1 d . . .
H33A H -0.0124 0.6961 0.0594 0.081 Uiso 1 1 calc R . .
C34 C -0.2218(9) 0.6880(8) 0.0625(5) 0.058(2) Uani 1 1 d . . .
H34A H -0.2455 0.7521 0.0322 0.070 Uiso 1 1 calc R . .
C35 C -0.3238(9) 0.6285(9) 0.0902(5) 0.061(2) Uani 1 1 d . . .
H35A H -0.4186 0.6512 0.0791 0.073 Uiso 1 1 calc R . .
C36 C -0.2898(9) 0.5353(8) 0.1343(4) 0.050(2) Uani 1 1 d . . .
H36A H -0.3624 0.4940 0.1527 0.060 Uiso 1 1 calc R . .
C37 C 0.1179(15) 0.6667(9) 0.3992(5) 0.103(5) Uani 1 1 d . . .
H37A H 0.2204 0.6778 0.4094 0.124 Uiso 1 1 calc R . .
H37B H 0.0862 0.6096 0.4315 0.124 Uiso 1 1 calc R . .
C38 C 0.0496(10) 0.7875(8) 0.4044(5) 0.066(3) Uani 1 1 d . . .
H38A H 0.1078 0.8475 0.4356 0.079 Uiso 1 1 calc R . .
H38B H -0.0424 0.7781 0.4204 0.079 Uiso 1 1 calc R . .
C39 C 0.0333(10) 0.8304(7) 0.3345(4) 0.059(2) Uani 1 1 d . . .
H39A H 0.1121 0.8863 0.3281 0.071 Uiso 1 1 calc R . .
H39B H -0.0550 0.8768 0.3250 0.071 Uiso 1 1 calc R . .
C40 C 0.0317(14) 0.7139(8) 0.2894(5) 0.085(4) Uani 1 1 d . . .
H40A H -0.0642 0.6946 0.2672 0.102 Uiso 1 1 calc R . .
H40B H 0.0932 0.7246 0.2542 0.102 Uiso 1 1 calc R . .
C41 C -0.5326(19) 0.1416(17) 0.1165(10) 0.158(7) Uani 1 1 d . . .
H41A H -0.5902 0.0745 0.0901 0.189 Uiso 1 1 calc R . .
H41B H -0.5949 0.2048 0.1346 0.189 Uiso 1 1 calc R . .
C42 C -0.454(2) 0.190(2) 0.0821(12) 0.210(10) Uiso 1 1 d . . .
H42A H -0.5086 0.2296 0.0445 0.314 Uiso 1 1 calc R . .
H42B H -0.3939 0.1257 0.0645 0.314 Uiso 1 1 calc R . .
H42C H -0.3956 0.2541 0.1097 0.314 Uiso 1 1 calc R . .
C43 C -0.3514(11) -0.0150(10) 0.1512(5) 0.074(3) Uani 1 1 d . . .
H43A H -0.2727 0.0170 0.1297 0.089 Uiso 1 1 calc R . .
H43B H -0.4086 -0.0730 0.1182 0.089 Uiso 1 1 calc R . .
C44 C -0.2959(13) -0.0843(12) 0.2146(6) 0.104(4) Uani 1 1 d . . .
H44A H -0.2386 -0.1551 0.2020 0.156 Uiso 1 1 calc R . .
H44B H -0.3747 -0.1155 0.2354 0.156 Uiso 1 1 calc R . .
H44C H -0.2392 -0.0261 0.2467 0.156 Uiso 1 1 calc R . .

loop_
_atom_site_aniso_label
_atom_site_aniso_U_11
_atom_site_aniso_U_22
_atom_site_aniso_U_33
_atom_site_aniso_U_23
_atom_site_aniso_U_13
_atom_site_aniso_U_12
K 0.0544(12) 0.0580(12) 0.0581(12) 0.0142(9) 0.0111(9) 0.0034(10)
Mg 0.0474(16) 0.0270(13) 0.0437(15) 0.0024(10) 0.0023(11) 0.0003(12)
P1 0.0474(13) 0.0348(11) 0.0448(12) 0.0036(9) 0.0024(9) -0.0029(10)
P2 0.0495(13) 0.0300(10) 0.0428(12) 0.0036(8) 0.0050(9) -0.0016(10)
P3 0.0417(12) 0.0455(13) 0.0441(12) 0.0045(9) 0.0055(9) -0.0036(10)
O1 0.074(4) 0.030(3) 0.051(3) -0.001(2) -0.004(3) 0.013(3)
O2 0.097(5) 0.072(5) 0.059(4) 0.015(4) -0.008(4) 0.018(4)
C1 0.033(4) 0.042(5) 0.037(4) 0.003(3) 0.002(3) 0.001(4)
C2 0.037(4) 0.048(5) 0.051(5) 0.003(4) 0.004(4) -0.004(4)
C3 0.052(6) 0.049(5) 0.072(7) 0.012(5) 0.009(5) 0.004(4)
C4 0.042(5) 0.076(7) 0.061(6) 0.024(5) 0.012(4) 0.014(5)
C5 0.054(6) 0.088(8) 0.041(5) -0.001(5) 0.005(4) 0.017(5)
C6 0.049(5) 0.050(5) 0.050(5) 0.004(4) 0.008(4) 0.006(4)
C7 0.033(4) 0.040(4) 0.049(5) 0.005(3) -0.002(3) 0.000(4)
C8 0.057(5) 0.056(5) 0.045(5) 0.009(4) 0.005(4) -0.007(5)
C9 0.070(6) 0.057(5) 0.038(5) 0.002(4) 0.003(4) -0.015(5)
C10 0.048(5) 0.045(5) 0.061(6) 0.003(4) -0.002(4) 0.001(4)
C11 0.043(5) 0.069(6) 0.063(6) 0.009(5) 0.002(4) -0.011(5)
C12 0.042(5) 0.065(6) 0.045(5) 0.004(4) 0.005(4) -0.001(4)
C13 0.039(4) 0.028(4) 0.045(5) 0.002(3) 0.003(3) -0.009(3)
C14 0.069(6) 0.034(5) 0.044(5) 0.003(4) 0.010(4) 0.002(4)
C15 0.075(6) 0.032(5) 0.064(6) 0.015(4) -0.005(5) 0.005(5)
C16 0.043(5) 0.036(5) 0.076(6) 0.007(4) 0.007(4) 0.003(4)
C17 0.063(6) 0.043(5) 0.061(6) 0.001(4) 0.025(4) 0.014(4)
C18 0.045(5) 0.042(5) 0.043(5) 0.006(3) 0.007(4) -0.008(4)
C19 0.057(5) 0.041(4) 0.025(4) 0.002(3) 0.008(3) -0.002(4)
C20 0.071(6) 0.035(5) 0.052(5) 0.002(4) 0.013(4) 0.020(5)
C21 0.058(6) 0.066(7) 0.061(6) 0.000(5) 0.021(4) 0.012(5)
C22 0.059(6) 0.089(8) 0.042(5) 0.010(5) 0.015(4) 0.008(6)
C23 0.062(6) 0.048(5) 0.053(5) 0.002(4) 0.012(4) -0.011(5)
C24 0.055(5) 0.035(4) 0.054(5) 0.001(4) 0.011(4) 0.005(4)
C25 0.037(4) 0.045(5) 0.042(5) 0.004(4) 0.001(3) -0.005(4)
C26 0.067(6) 0.054(6) 0.043(5) 0.003(4) -0.001(4) -0.008(5)
C27 0.083(7) 0.044(5) 0.057(6) 0.000(4) -0.003(5) 0.002(5)
C28 0.096(8) 0.045(5) 0.056(6) -0.005(4) -0.002(5) 0.018(5)
C29 0.086(7) 0.054(6) 0.044(5) -0.010(4) 0.002(5) 0.023(5)
C30 0.069(6) 0.046(5) 0.044(5) 0.009(4) -0.004(4) 0.015(5)
C31 0.039(5) 0.042(5) 0.043(5) 0.002(3) 0.000(3) 0.001(4)
C32 0.044(5) 0.069(6) 0.066(6) 0.017(5) -0.005(4) -0.012(5)
C33 0.052(6) 0.070(7) 0.080(7) 0.030(5) -0.002(5) -0.005(5)
C34 0.057(6) 0.042(5) 0.075(6) 0.015(4) 0.001(5) 0.004(5)
C35 0.046(5) 0.062(6) 0.074(6) 0.010(5) 0.005(4) 0.013(5)
C36 0.047(5) 0.047(5) 0.057(5) 0.005(4) 0.012(4) 0.008(4)
C37 0.203(14) 0.048(6) 0.044(6) -0.015(5) -0.029(7) 0.043(7)
C38 0.078(7) 0.051(6) 0.068(6) -0.008(5) 0.014(5) -0.005(5)
C39 0.073(6) 0.034(5) 0.070(6) -0.001(4) 0.006(5) 0.009(4)
C40 0.157(11) 0.039(5) 0.070(7) 0.009(5) 0.047(7) 0.027(6)
C41 0.152(16) 0.141(15) 0.193(19) 0.049(13) 0.054(14) 0.020(12)
C43 0.083(7) 0.066(7) 0.072(7) -0.006(5) 0.011(6) -0.009(6)
C44 0.085(9) 0.112(10) 0.114(10) 0.009(8) 0.011(7) 0.008(8)

loop_
_atom_type_symbol
_atom_type_description
_atom_type_scat_dispersion_real
_atom_type_scat_dispersion_imag
_atom_type_scat_source
C C 0.0033 0.0016 'International Tables Vol C Tables 4.2.6.8 and 6.1.1.4'
H H 0.0000 0.0000 'International Tables Vol C Tables 4.2.6.8 and 6.1.1.4'
O O 0.0106 0.0060 'International Tables Vol C Tables 4.2.6.8 and 6.1.1.4'
Mg Mg 0.0486 0.0363 'International Tables Vol C Tables 4.2.6.8 and 6.1.1.4'
P P 0.1023 0.0942 'International Tables Vol C Tables 4.2.6.8 and 6.1.1.4'
K K 0.2009 0.2494 'International Tables Vol C Tables 4.2.6.8 and 6.1.1.4'

loop_
_geom_angle_atom_site_label_1
_geom_angle_atom_site_label_2
_geom_angle_atom_site_label_3
_geom_angle
_geom_angle_site_symmetry_1
_geom_angle_site_symmetry_3
_geom_angle_publ_flag
O2 K C22 122.2(2) . . ?
O2 K C21 146.6(2) . . ?
C22 K C21 25.8(2) . . ?
O2 K P3 94.16(17) . . ?
C22 K P3 112.71(19) . . ?
C21 K P3 96.26(18) . . ?
O2 K P1 101.24(16) . 1_455 ?
C22 K P1 116.04(19) . 1_455 ?
C21 K P1 105.62(18) . 1_455 ?
P3 K P1 107.63(7) . 1_455 ?
O2 K C7 132.1(2) . 1_455 ?
C22 K C7 96.0(2) . 1_455 ?
C21 K C7 78.1(2) . 1_455 ?
P3 K C7 96.36(14) . 1_455 ?
P1 K C7 31.34(12) 1_455 1_455 ?
O2 K C23 105.2(2) . . ?
C22 K C23 23.4(2) . . ?
C21 K C23 41.6(2) . . ?
P3 K C23 101.11(15) . . ?
P1 K C23 139.06(16) 1_455 . ?
C7 K C23 118.3(2) 1_455 . ?
O2 K C41 23.6(3) . . ?
C22 K C41 141.8(3) . . ?
C21 K C41 167.6(3) . . ?
P3 K C41 93.1(3) . . ?
P1 K C41 79.1(3) 1_455 . ?
C7 K C41 109.0(3) 1_455 . ?
C23 K C41 128.3(3) . . ?
O1 Mg P3 104.06(19) . . ?
O1 Mg P2 102.17(18) . . ?
P3 Mg P2 111.79(11) . . ?
O1 Mg P1 105.0(2) . . ?
P3 Mg P1 123.06(12) . . ?
P2 Mg P1 108.39(11) . . ?
C1 P1 C7 102.5(3) . . ?
C1 P1 Mg 108.3(2) . . ?
C7 P1 Mg 105.0(3) . . ?
C1 P1 K 124.4(2) . 1_655 ?
C7 P1 K 78.0(2) . 1_655 ?
Mg P1 K 125.56(9) . 1_655 ?
C19 P2 C13 106.1(3) . . ?
C19 P2 Mg 104.4(2) . . ?
C13 P2 Mg 110.7(2) . . ?
C31 P3 C25 103.9(3) . . ?
C31 P3 Mg 110.3(3) . . ?
C25 P3 Mg 97.0(2) . . ?
C31 P3 K 116.4(3) . . ?
C25 P3 K 104.1(2) . . ?
Mg P3 K 121.35(10) . . ?
C40 O1 C37 108.9(6) . . ?
C40 O1 Mg 121.1(5) . . ?
C37 O1 Mg 129.4(5) . . ?
C43 O2 C41 114.7(10) . . ?
C43 O2 K 129.5(6) . . ?
C41 O2 K 110.0(8) . . ?
C6 C1 C2 116.0(7) . . ?
C6 C1 P1 119.2(6) . . ?
C2 C1 P1 124.7(6) . . ?
C3 C2 C1 122.2(8) . . ?
C4 C3 C2 121.6(9) . . ?
C3 C4 C5 118.3(8) . . ?
C4 C5 C6 121.1(8) . . ?
C1 C6 C5 120.8(8) . . ?
C12 C7 C8 116.4(7) . . ?
C12 C7 P1 121.5(6) . . ?
C8 C7 P1 122.1(6) . . ?
C12 C7 K 92.4(5) . 1_655 ?
C8 C7 K 105.4(5) . 1_655 ?
P1 C7 K 70.7(2) . 1_655 ?
C9 C8 C7 120.8(8) . . ?
C10 C9 C8 122.0(8) . . ?
C9 C10 C11 118.1(8) . . ?
C12 C11 C10 121.2(8) . . ?
C11 C12 C7 121.5(8) . . ?
C18 C13 C14 115.6(7) . . ?
C18 C13 P2 123.4(6) . . ?
C14 C13 P2 120.9(6) . . ?
C15 C14 C13 121.9(8) . . ?
C14 C15 C16 121.3(8) . . ?
C17 C16 C15 118.5(8) . . ?
C16 C17 C18 120.1(8) . . ?
C13 C18 C17 122.6(7) . . ?
C20 C19 C24 115.8(7) . . ?
C20 C19 P2 119.0(6) . . ?
C24 C19 P2 125.2(6) . . ?
C21 C20 C19 123.1(8) . . ?
C20 C21 C22 120.5(8) . . ?
C20 C21 K 97.2(5) . . ?
C22 C21 K 73.4(5) . . ?
C23 C22 C21 117.5(8) . . ?
C23 C22 K 93.5(5) . . ?
C21 C22 K 80.8(5) . . ?
C22 C23 C24 122.1(8) . . ?
C22 C23 K 63.2(5) . . ?
C24 C23 K 97.5(5) . . ?
C23 C24 C19 121.1(8) . . ?
C30 C25 C26 117.7(7) . . ?
C30 C25 P3 125.9(6) . . ?
C26 C25 P3 116.4(6) . . ?
C27 C26 C25 121.4(8) . . ?
C28 C27 C26 119.8(9) . . ?
C27 C28 C29 119.8(8) . . ?
C28 C29 C30 120.6(8) . . ?
C25 C30 C29 120.7(8) . . ?
C32 C31 C36 116.3(7) . . ?
C32 C31 P3 123.9(6) . . ?
C36 C31 P3 119.8(6) . . ?
C31 C32 C33 122.3(9) . . ?
C34 C33 C32 119.5(9) . . ?
C35 C34 C33 119.9(8) . . ?
C34 C35 C36 120.2(8) . . ?
C35 C36 C31 121.8(8) . . ?
O1 C37 C38 107.5(8) . . ?
C37 C38 C39 104.2(8) . . ?
C38 C39 C40 105.9(7) . . ?
O1 C40 C39 106.4(8) . . ?
C42 C41 O2 103.7(18) . . ?
C42 C41 K 98.4(16) . . ?
O2 C41 K 46.3(7) . . ?
O2 C43 C44 107.4(9) . . ?

loop_
_geom_bond_atom_site_label_1
_geom_bond_atom_site_label_2
_geom_bond_distance
_geom_bond_site_symmetry_2
_geom_bond_publ_flag
K O2 2.714(7) . ?
K C22 3.104(8) . ?
K C21 3.198(9) . ?
K P3 3.264(3) . ?
K P1 3.340(3) 1_455 ?
K C7 3.462(8) 1_455 ?
K C23 3.473(9) . ?
K C41 3.52(2) . ?
Mg O1 2.035(6) . ?
Mg P3 2.558(3) . ?
Mg P2 2.572(3) . ?
Mg P1 2.595(3) . ?
P1 C1 1.823(7) . ?
P1 C7 1.841(7) . ?
P1 K 3.340(3) 1_655 ?
P2 C19 1.818(8) . ?
P2 C13 1.838(8) . ?
P3 C31 1.828(8) . ?
P3 C25 1.838(8) . ?
O1 C40 1.432(10) . ?
O1 C37 1.440(10) . ?
O2 C43 1.448(12) . ?
O2 C41 1.504(18) . ?
C1 C6 1.391(10) . ?
C1 C2 1.391(10) . ?
C2 C3 1.365(11) . ?
C3 C4 1.360(12) . ?
C4 C5 1.360(13) . ?
C5 C6 1.404(12) . ?
C7 C12 1.392(10) . ?
C7 C8 1.400(10) . ?
C7 K 3.462(8) 1_655 ?
C8 C9 1.391(11) . ?
C9 C10 1.345(11) . ?
C10 C11 1.388(12) . ?
C11 C12 1.375(11) . ?
C13 C18 1.384(10) . ?
C13 C14 1.424(10) . ?
C14 C15 1.357(11) . ?
C15 C16 1.397(12) . ?
C16 C17 1.367(11) . ?
C17 C18 1.406(11) . ?
C19 C20 1.397(11) . ?
C19 C24 1.419(10) . ?
C20 C21 1.378(12) . ?
C21 C22 1.410(13) . ?
C22 C23 1.379(12) . ?
C23 C24 1.389(11) . ?
C25 C30 1.376(10) . ?
C25 C26 1.404(11) . ?
C26 C27 1.395(12) . ?
C27 C28 1.366(12) . ?
C28 C29 1.376(12) . ?
C29 C30 1.402(11) . ?
C31 C32 1.384(11) . ?
C31 C36 1.405(11) . ?
C32 C33 1.386(12) . ?
C33 C34 1.382(12) . ?
C34 C35 1.364(12) . ?
C35 C36 1.380(11) . ?
C37 C38 1.454(13) . ?
C38 C39 1.488(12) . ?
C39 C40 1.495(11) . ?
C41 C42 1.22(2) . ?
C43 C44 1.545(15) . ?
